data_2200731
loop_
_publ_author_name
'Ho, Soo Yei'
'Tiekink, Edward R. T.'

_publ_section_title
;
 (<i>N,N</i>-Diethyldithiocarbamato)(tricyclohexylphosphine)gold(I)
;
_journal_issue 12
_journal_name_full 'Acta Crystallographica Section E'
_journal_page_first m603
_journal_page_last m604
_journal_paper_doi 10.1107/S1600536801019833
_journal_volume 57
_journal_year 2001
_chemical_formula_iupac '[Au (C5 H10 N S2) (C18 H33 P)]'
_chemical_formula_moiety 'C23 H43 Au N P S2'
_chemical_formula_sum 'C23 H43 Au N P S2'
_chemical_formula_weight 625.64
_chemical_name_systematic
;
 ?
;
_space_group_IT_number 2
_symmetry_cell_setting triclinic
_symmetry_space_group_name_Hall '-P 1'
_symmetry_space_group_name_H-M 'P -1'
_audit_creation_method SHELXL-97
_cell_angle_alpha 71.7100(10)
_cell_angle_beta 77.9170(10)
_cell_angle_gamma 65.8030(10)
_cell_formula_units_Z 2
_cell_length_a 10.1697(5)
_cell_length_b 11.7231(6)
_cell_length_c 12.3281(6)
_cell_measurement_reflns_used 10496
_cell_measurement_temperature 223(2)
_cell_measurement_theta_max 30.0
_cell_measurement_theta_min 1.8
_cell_volume 1267.36(11)
_computing_cell_refinement 'SAINT (Bruker, 2000)'
_computing_data_collection 'SMART (Bruker, 2000)'
_computing_data_reduction 'SHELXTL (Bruker, 2000)'
_computing_molecular_graphics 'ORTEPII (Johnson, 1976)'
_computing_publication_material SHEXLTL
_computing_structure_refinement 'SHELXL97 (Sheldrick, 1997)'
_computing_structure_solution 'DIRDIF92 PATTY (Beurskens et al., 1992)'
_diffrn_ambient_temperature 223(2)
_diffrn_measured_fraction_theta_full .972
_diffrn_measured_fraction_theta_max .972
_diffrn_measurement_device_type 'Bruker AXS SMART CCD'
_diffrn_measurement_method \w
_diffrn_radiation_monochromator graphite
_diffrn_radiation_source 'fine-focus sealed tube'
_diffrn_radiation_type MoK\a
_diffrn_radiation_wavelength .71069
_diffrn_reflns_av_R_equivalents .036
_diffrn_reflns_av_sigmaI/netI .033
_diffrn_reflns_limit_h_max 14
_diffrn_reflns_limit_h_min -10
_diffrn_reflns_limit_k_max 16
_diffrn_reflns_limit_k_min -10
_diffrn_reflns_limit_l_max 17
_diffrn_reflns_limit_l_min -17
_diffrn_reflns_number 10496
_diffrn_reflns_theta_full 30.0
_diffrn_reflns_theta_max 30.0
_diffrn_reflns_theta_min 1.8
_diffrn_standards_decay_% 0
_diffrn_standards_number 0
_exptl_absorpt_coefficient_mu 6.042
_exptl_absorpt_correction_T_max .297
_exptl_absorpt_correction_T_min .112
_exptl_absorpt_correction_type empirical
_exptl_absorpt_process_details '(SADABS; Bruker, 2000)'
_exptl_crystal_colour 'pale yellow'
_exptl_crystal_density_diffrn 1.639
_exptl_crystal_density_method 'not measured'
_exptl_crystal_description block
_exptl_crystal_F_000 628
_exptl_crystal_size_max .39
_exptl_crystal_size_mid .31
_exptl_crystal_size_min .21
_refine_diff_density_max 2.08
_refine_diff_density_min -2.91
_refine_ls_extinction_method none
_refine_ls_goodness_of_fit_ref 1.05
_refine_ls_hydrogen_treatment constr
_refine_ls_matrix_type full
_refine_ls_number_parameters 254
_refine_ls_number_reflns 7203
_refine_ls_number_restraints 0
_refine_ls_restrained_S_all 1.05
_refine_ls_R_factor_all .044
_refine_ls_R_factor_gt .042
_refine_ls_shift/su_max .001
_refine_ls_shift/su_mean .000
_refine_ls_structure_factor_coef Fsqd
_refine_ls_weighting_details 'calc w = 1/[\s^2^(Fo^2^)+(0.0897P)^2^] where P = (Fo^2^+2Fc^2^)/3'
_refine_ls_weighting_scheme calc
_refine_ls_wR_factor_ref .115
_reflns_number_gt 6682
_reflns_number_total 7203
_reflns_threshold_expression I>2\s(I)
_cod_data_source_file ob6095.cif
_cod_data_source_block I
_cod_database_code 2200731
_cod_database_fobs_code 2200731

loop_
_symmetry_equiv_pos_as_xyz
'x, y, z'
'-x, -y, -z'

loop_
_atom_site_label
_atom_site_fract_x
_atom_site_fract_y
_atom_site_fract_z
_atom_site_U_iso_or_equiv
_atom_site_adp_type
_atom_site_calc_flag
_atom_site_refinement_flags
_atom_site_occupancy
_atom_site_disorder_assembly
_atom_site_disorder_group
_atom_site_type_symbol
Au .103226(14) .209295(13) .073086(11) .02813(7) Uani d . 1 . . Au
S1 .06378(13) .19700(12) .26916(9) .0369(2) Uani d . 1 . . S
S2 .21121(15) -.06779(12) .23008(11) .0407(2) Uani d . 1 . . S
P1 .14999(12) .24639(10) -.11962(9) .02572(19) Uani d . 1 . . P
N1 .1791(4) -.0146(4) .4317(3) .0301(7) Uani d . 1 . . N
C1 .1556(4) .0309(4) .3198(3) .0292(7) Uani d . 1 . . C
C2 .2524(5) -.1529(5) .4823(4) .0390(10) Uani d . 1 . . C
H2A .2305 -.2019 .4418 .048(3) Uiso calc R 1 . . H
H2B .2131 -.1740 .5625 .048(3) Uiso calc R 1 . . H
C3 .4129(6) -.1959(5) .4784(6) .0513(13) Uani d . 1 . . C
H3A .4536 -.2881 .5134 .058(3) Uiso calc R 1 . . H
H3B .4359 -.1497 .5200 .058(3) Uiso calc R 1 . . H
H3C .4533 -.1778 .3992 .058(3) Uiso calc R 1 . . H
C4 .1495(5) .0727(5) .5041(4) .0353(9) Uani d . 1 . . C
H4A .1318 .0283 .5843 .048(3) Uiso calc R 1 . . H
H4B .0614 .1484 .4826 .048(3) Uiso calc R 1 . . H
C5 .2731(6) .1177(6) .4937(5) .0455(11) Uani d . 1 . . C
H5A .2481 .1753 .5429 .058(3) Uiso calc R 1 . . H
H5B .2901 .1631 .4148 .058(3) Uiso calc R 1 . . H
H5C .3601 .0433 .5168 .058(3) Uiso calc R 1 . . H
C6 .2519(4) .0960(4) -.1648(3) .0253(7) Uani d . 1 . . C
H6 .2680 .1169 -.2496 .038(2) Uiso calc R 1 . . H
C7 .3985(4) .0251(4) -.1148(4) .0334(8) Uani d . 1 . . C
H7A .3834 .0114 -.0312 .048(3) Uiso calc R 1 . . H
H7B .4572 .0787 -.1454 .048(3) Uiso calc R 1 . . H
C8 .4808(5) -.1070(5) -.1440(6) .0462(12) Uani d . 1 . . C
H8A .5039 -.0931 -.2273 .048(3) Uiso calc R 1 . . H
H8B .5721 -.1512 -.1081 .048(3) Uiso calc R 1 . . H
C9 .3911(5) -.1913(5) -.1023(6) .0468(12) Uani d . 1 . . C
H9A .3754 -.2118 -.0183 .048(3) Uiso calc R 1 . . H
H9B .4437 -.2728 -.1248 .048(3) Uiso calc R 1 . . H
C10 .2473(5) -.1236(5) -.1521(5) .0437(11) Uani d . 1 . . C
H10A .1897 -.1783 -.1215 .048(3) Uiso calc R 1 . . H
H10B .2631 -.1104 -.2356 .048(3) Uiso calc R 1 . . H
C11 .1630(5) .0079(4) -.1236(5) .0356(9) Uani d . 1 . . C
H11A .0724 .0509 -.1604 .048(3) Uiso calc R 1 . . H
H11B .1385 -.0060 -.0405 .048(3) Uiso calc R 1 . . H
C12 .2686(5) .3419(4) -.1676(4) .0324(8) Uani d . 1 . . C
H12 .3664 .2785 -.1482 .038(2) Uiso calc R 1 . . H
C13 .2866(6) .4016(5) -.2954(4) .0410(10) Uani d . 1 . . C
H13A .1930 .4658 -.3208 .048(3) Uiso calc R 1 . . H
H13B .3181 .3341 -.3365 .048(3) Uiso calc R 1 . . H
C14 .3974(8) .4669(6) -.3253(5) .0515(14) Uani d . 1 . . C
H14A .4940 .4008 -.3107 .048(3) Uiso calc R 1 . . H
H14B .3992 .5114 -.4072 .048(3) Uiso calc R 1 . . H
C15 .3612(6) .5633(5) -.2553(5) .0474(12) Uani d . 1 . . C
H15A .4387 .5973 -.2714 .048(3) Uiso calc R 1 . . H
H15B .2714 .6360 -.2784 .048(3) Uiso calc R 1 . . H
C16 .3433(6) .5028(5) -.1277(5) .0440(11) Uani d . 1 . . C
H16A .4366 .4377 -.1026 .048(3) Uiso calc R 1 . . H
H16B .3130 .5697 -.0860 .048(3) Uiso calc R 1 . . H
C17 .2328(6) .4403(5) -.0987(4) .0432(11) Uani d . 1 . . C
H17A .1369 .5072 -.1147 .048(3) Uiso calc R 1 . . H
H17B .2292 .3970 -.0166 .048(3) Uiso calc R 1 . . H
C18 -.0196(5) .3279(5) -.1949(4) .0377(9) Uani d . 1 . . C
H18 -.0828 .2789 -.1546 .038(2) Uiso calc R 1 . . H
C19 -.0006(5) .3262(5) -.3199(4) .0383(10) Uani d . 1 . . C
H19A .0434 .2365 -.3260 .048(3) Uiso calc R 1 . . H
H19B .0645 .3708 -.3636 .048(3) Uiso calc R 1 . . H
C20 -.1491(7) .3936(6) -.3712(5) .0514(13) Uani d . 1 . . C
H20A -.1339 .3984 -.4535 .048(3) Uiso calc R 1 . . H
H20B -.2093 .3421 -.3344 .048(3) Uiso calc R 1 . . H
C21 -.2267(7) .5284(6) -.3539(6) .0583(15) Uani d . 1 . . C
H21A -.3216 .5673 -.3840 .048(3) Uiso calc R 1 . . H
H21B -.1707 .5822 -.3964 .048(3) Uiso calc R 1 . . H
C22 -.2464(6) .5245(7) -.2272(6) .0609(17) Uani d . 1 . . C
H22A -.3065 .4742 -.1852 .048(3) Uiso calc R 1 . . H
H22B -.2961 .6125 -.2175 .048(3) Uiso calc R 1 . . H
C23 -.0998(6) .4633(5) -.1787(5) .0492(12) Uani d . 1 . . C
H23A -.0420 .5166 -.2176 .048(3) Uiso calc R 1 . . H
H23B -.1138 .4598 -.0967 .048(3) Uiso calc R 1 . . H

loop_
_atom_site_aniso_label
_atom_site_aniso_U_11
_atom_site_aniso_U_22
_atom_site_aniso_U_33
_atom_site_aniso_U_12
_atom_site_aniso_U_13
_atom_site_aniso_U_23
Au .03258(10) .03244(10) .01675(9) -.01078(7) -.00248(6) -.00442(6)
S1 .0424(5) .0392(6) .0177(4) -.0048(4) -.0032(4) -.0061(4)
S2 .0594(7) .0392(6) .0296(5) -.0222(5) -.0094(5) -.0083(4)
P1 .0329(5) .0237(4) .0163(4) -.0070(4) -.0023(3) -.0041(3)
N1 .0330(16) .0363(17) .0193(15) -.0138(13) -.0059(12) -.0011(13)
C1 .0289(16) .041(2) .0214(18) -.0184(15) -.0022(13) -.0050(15)
C2 .046(2) .040(2) .030(2) -.0227(19) -.0102(18) .0054(17)
C3 .042(2) .038(3) .060(4) -.007(2) -.006(2) -.005(2)
C4 .036(2) .051(3) .0168(18) -.0148(18) .0002(14) -.0091(17)
C5 .051(3) .050(3) .046(3) -.021(2) .000(2) -.025(2)
C6 .0274(16) .0233(16) .0223(17) -.0060(13) -.0058(13) -.0042(13)
C7 .0277(17) .0324(19) .043(2) -.0096(15) -.0078(16) -.0129(17)
C8 .031(2) .036(2) .069(4) -.0055(18) -.007(2) -.020(2)
C9 .044(3) .027(2) .068(3) -.0063(18) -.017(2) -.012(2)
C10 .044(2) .034(2) .060(3) -.0132(19) -.017(2) -.016(2)
C11 .0309(18) .0297(19) .050(3) -.0106(15) -.0096(17) -.0117(18)
C12 .048(2) .0290(18) .0209(18) -.0160(17) .0013(15) -.0077(14)
C13 .055(3) .050(3) .025(2) -.030(2) .0073(18) -.0137(19)
C14 .073(4) .049(3) .038(3) -.037(3) .016(3) -.012(2)
C15 .058(3) .039(3) .047(3) -.025(2) .001(2) -.009(2)
C16 .060(3) .037(2) .042(3) -.023(2) -.008(2) -.012(2)
C17 .069(3) .040(2) .031(2) -.029(2) .006(2) -.0165(19)
C18 .0346(19) .041(2) .027(2) -.0001(17) -.0073(16) -.0110(17)
C19 .045(2) .039(2) .023(2) -.0051(18) -.0093(17) -.0085(17)
C20 .057(3) .050(3) .046(3) -.015(2) -.022(2) -.007(2)
C21 .055(3) .045(3) .063(4) -.003(2) -.026(3) -.006(3)
C22 .043(3) .059(3) .061(4) .010(2) -.016(3) -.021(3)
C23 .051(3) .046(3) .048(3) -.004(2) -.009(2) -.025(2)

loop_
_atom_type_symbol
_atom_type_description
_atom_type_scat_dispersion_real
_atom_type_scat_dispersion_imag
_atom_type_scat_source
C C .0033 .0016 'International Tables Vol C Tables 4.2.6.8 and 6.1.1.4'
H H .0000 .0000 'International Tables Vol C Tables 4.2.6.8 and 6.1.1.4'
Au Au -2.0133 8.8022 'International Tables Vol C Tables 4.2.6.8 and 6.1.1.4'
N N .0061 .0033 'International Tables Vol C Tables 4.2.6.8 and 6.1.1.4'
P P .1023 .0942 'International Tables Vol C Tables 4.2.6.8 and 6.1.1.4'
S S .1246 .1234 'International Tables Vol C Tables 4.2.6.8 and 6.1.1.4'

loop_
_geom_angle_atom_site_label_1
_geom_angle_atom_site_label_2
_geom_angle_atom_site_label_3
_geom_angle
_geom_angle_publ_flag
P1 Au S1 171.61(4) y
C1 S1 Au 98.38(14) y
C6 P1 C12 105.79(19) y
C6 P1 C18 106.16(19) y
C12 P1 C18 112.0(2) y
C6 P1 Au 112.06(13) y
C12 P1 Au 108.40(14) y
C18 P1 Au 112.27(15) y
C1 N1 C4 121.5(4) y
C1 N1 C2 121.2(4) y
C4 N1 C2 116.8(4) y
N1 C1 S2 122.2(3) y
N1 C1 S1 117.4(3) y
S2 C1 S1 120.5(2) y
N1 C2 C3 114.2(4) ?
N1 C4 C5 112.7(4) ?
C7 C6 C11 109.5(3) ?
C7 C6 P1 110.9(3) ?
C11 C6 P1 109.2(3) ?
C6 C7 C8 111.6(4) ?
C9 C8 C7 111.1(4) ?
C8 C9 C10 110.7(5) ?
C9 C10 C11 111.6(4) ?
C6 C11 C10 111.6(4) ?
C13 C12 C17 111.5(4) ?
C13 C12 P1 116.6(3) ?
C17 C12 P1 112.7(3) ?
C12 C13 C14 111.7(4) ?
C15 C14 C13 111.4(5) ?
C16 C15 C14 111.9(4) ?
C17 C16 C15 111.7(4) ?
C16 C17 C12 111.6(4) ?
C19 C18 C23 112.1(4) ?
C19 C18 P1 115.6(3) ?
C23 C18 P1 110.2(4) ?
C18 C19 C20 110.5(4) ?
C21 C20 C19 111.2(5) ?
C20 C21 C22 110.6(5) ?
C21 C22 C23 110.2(5) ?
C18 C23 C22 110.6(5) ?
N1 C2 H2A 108.7 ?
C3 C2 H2A 108.7 ?
N1 C2 H2B 108.7 ?
C3 C2 H2B 108.7 ?
H2A C2 H2B 107.6 ?
C2 C3 H3A 109.5 ?
C2 C3 H3B 109.5 ?
H3A C3 H3B 109.5 ?
C2 C3 H3C 109.5 ?
H3A C3 H3C 109.5 ?
H3B C3 H3C 109.5 ?
N1 C4 H4A 109.0 ?
C5 C4 H4A 109.0 ?
N1 C4 H4B 109.0 ?
C5 C4 H4B 109.0 ?
H4A C4 H4B 107.8 ?
C4 C5 H5A 109.5 ?
C4 C5 H5B 109.5 ?
H5A C5 H5B 109.5 ?
C4 C5 H5C 109.5 ?
H5A C5 H5C 109.5 ?
H5B C5 H5C 109.5 ?
C7 C6 H6 109.1 ?
C11 C6 H6 109.1 ?
P1 C6 H6 109.1 ?
C6 C7 H7A 109.3 ?
C8 C7 H7A 109.3 ?
C6 C7 H7B 109.3 ?
C8 C7 H7B 109.3 ?
H7A C7 H7B 108.0 ?
C9 C8 H8A 109.4 ?
C7 C8 H8A 109.4 ?
C9 C8 H8B 109.4 ?
C7 C8 H8B 109.4 ?
H8A C8 H8B 108.0 ?
C10 C9 H9A 109.5 ?
C8 C9 H9A 109.5 ?
C10 C9 H9B 109.5 ?
C8 C9 H9B 109.5 ?
H9A C9 H9B 108.1 ?
C9 C10 H10A 109.3 ?
C11 C10 H10A 109.3 ?
C9 C10 H10B 109.3 ?
C11 C10 H10B 109.3 ?
H10A C10 H10B 108.0 ?
C10 C11 H11A 109.3 ?
C6 C11 H11A 109.3 ?
C10 C11 H11B 109.3 ?
C6 C11 H11B 109.3 ?
H11A C11 H11B 108.0 ?
C13 C12 H12 104.9 ?
C17 C12 H12 104.9 ?
P1 C12 H12 104.9 ?
C12 C13 H13A 109.3 ?
C14 C13 H13A 109.3 ?
C12 C13 H13B 109.3 ?
C14 C13 H13B 109.3 ?
H13A C13 H13B 107.9 ?
C15 C14 H14A 109.4 ?
C13 C14 H14A 109.4 ?
C15 C14 H14B 109.4 ?
C13 C14 H14B 109.4 ?
H14A C14 H14B 108.0 ?
C14 C15 H15A 109.2 ?
C16 C15 H15A 109.2 ?
C14 C15 H15B 109.2 ?
C16 C15 H15B 109.2 ?
H15A C15 H15B 107.9 ?
C17 C16 H16A 109.3 ?
C15 C16 H16A 109.3 ?
C17 C16 H16B 109.3 ?
C15 C16 H16B 109.3 ?
H16A C16 H16B 107.9 ?
C16 C17 H17A 109.3 ?
C12 C17 H17A 109.3 ?
C16 C17 H17B 109.3 ?
C12 C17 H17B 109.3 ?
H17A C17 H17B 108.0 ?
C23 C18 H18 106.1 ?
C19 C18 H18 106.1 ?
P1 C18 H18 106.1 ?
C18 C19 H19A 109.6 ?
C20 C19 H19A 109.6 ?
C18 C19 H19B 109.6 ?
C20 C19 H19B 109.6 ?
H19A C19 H19B 108.1 ?
C21 C20 H20A 109.4 ?
C19 C20 H20A 109.4 ?
C21 C20 H20B 109.4 ?
C19 C20 H20B 109.4 ?
H20A C20 H20B 108.0 ?
C20 C21 H21A 109.5 ?
C22 C21 H21A 109.5 ?
C20 C21 H21B 109.5 ?
C22 C21 H21B 109.5 ?
H21A C21 H21B 108.1 ?
C21 C22 H22A 109.6 ?
C23 C22 H22A 109.6 ?
C21 C22 H22B 109.6 ?
C23 C22 H22B 109.6 ?
H22A C22 H22B 108.1 ?
C18 C23 H23A 109.5 ?
C22 C23 H23A 109.5 ?
C18 C23 H23B 109.5 ?
C22 C23 H23B 109.5 ?
H23A C23 H23B 108.1 ?

loop_
_geom_bond_atom_site_label_1
_geom_bond_atom_site_label_2
_geom_bond_site_symmetry_2
_geom_bond_distance
_geom_bond_publ_flag
Au P1 . 2.2599(10) y
Au S1 . 2.3340(11) y
S1 C1 . 1.745(4) y
S2 C1 . 1.699(4) y
P1 C6 . 1.836(4) y
P1 C12 . 1.858(5) y
P1 C18 . 1.874(4) y
N1 C1 . 1.348(5) y
N1 C4 . 1.464(6) y
N1 C2 . 1.464(6) y
C2 C3 . 1.492(7) ?
C4 C5 . 1.519(7) ?
C6 C7 . 1.530(5) ?
C6 C11 . 1.544(6) ?
C7 C8 . 1.546(6) ?
C8 C9 . 1.516(7) ?
C9 C10 . 1.505(7) ?
C10 C11 . 1.537(6) ?
C12 C13 . 1.515(6) ?
C12 C17 . 1.524(6) ?
C13 C14 . 1.532(7) ?
C14 C15 . 1.516(8) ?
C15 C16 . 1.516(8) ?
C16 C17 . 1.507(7) ?
C18 C19 . 1.518(6) ?
C18 C23 . 1.515(7) ?
C19 C20 . 1.553(7) ?
C20 C21 . 1.511(8) ?
C21 C22 . 1.521(10) ?
C22 C23 . 1.524(8) ?
C2 H2A . .9800 ?
C2 H2B . .9800 ?
C3 H3A . .9700 ?
C3 H3B . .9700 ?
C3 H3C . .9700 ?
C4 H4A . .9800 ?
C4 H4B . .9800 ?
C5 H5A . .9700 ?
C5 H5B . .9700 ?
C5 H5C . .9700 ?
C6 H6 . .9900 ?
C7 H7A . .9800 ?
C7 H7B . .9800 ?
C8 H8A . .9800 ?
C8 H8B . .9800 ?
C9 H9A . .9800 ?
C9 H9B . .9800 ?
C10 H10A . .9800 ?
C10 H10B . .9800 ?
C11 H11A . .9800 ?
C11 H11B . .9800 ?
C12 H12 . .9900 ?
C13 H13A . .9800 ?
C13 H13B . .9800 ?
C14 H14A . .9800 ?
C14 H14B . .9800 ?
C15 H15A . .9800 ?
C15 H15B . .9800 ?
C16 H16A . .9800 ?
C16 H16B . .9800 ?
C17 H17A . .9800 ?
C17 H17B . .9800 ?
C18 H18 . .9900 ?
C19 H19A . .9800 ?
C19 H19B . .9800 ?
C20 H20A . .9800 ?
C20 H20B . .9800 ?
C21 H21A . .9800 ?
C21 H21B . .9800 ?
C22 H22A . .9800 ?
C22 H22B . .9800 ?
C23 H23A . .9800 ?
C23 H23B . .9800 ?
